data_4001050
loop_
_publ_author_name
'Bi, Wenhua'
'Leblanc, Nicolas'
'Mercier, Nicolas'
'Auban-Senzier, Pascale'
'Pasquier, Claude'

_publ_section_title
;
 Thermally Induced Bi(III) Lone Pair Stereoactivity: Ferroelectric Phase
 Transition and Semiconducting Properties of (MV)BiBr5(MV= methylviologen)
;
_journal_issue 18
_journal_name_full 'Chemistry of Materials'
_journal_page_first 4099
_journal_paper_doi 10.1021/cm9016003
_journal_volume 21
_journal_year 2009
_chemical_formula_sum 'C12 H14 Bi Br5 N2'
_chemical_formula_weight 794.78
_space_group_IT_number 14
_symmetry_cell_setting monoclinic
_symmetry_space_group_name_Hall '-P 2ybc'
_symmetry_space_group_name_H-M 'P 1 21/c 1'
_audit_creation_date 2009-05-18T16:26:57-00:00
_audit_creation_method 'WinGX routine CIF_UPDATE'
_cell_angle_alpha 90
_cell_angle_beta 100.77(3)
_cell_angle_gamma 90
_cell_formula_units_Z 2
_cell_length_a 5.8511(12)
_cell_length_b 16.252(3)
_cell_length_c 10.372(2)
_cell_measurement_temperature 293(2)
_cell_volume 968.9(3)
_computing_structure_refinement 'SHELXL-97 (Sheldrick, 1997)'
_diffrn_ambient_temperature 293(2)
_diffrn_detector_area_resol_mean 9
_diffrn_measured_fraction_theta_full 0.994
_diffrn_measured_fraction_theta_max 0.994
_diffrn_measurement_device '\k-geometry diffractometer'
_diffrn_measurement_device_type area_detector
_diffrn_measurement_method CCD
_diffrn_radiation_monochromator graphite
_diffrn_radiation_probe x-ray
_diffrn_radiation_type MoK\a
_diffrn_radiation_wavelength 0.71073
_diffrn_reflns_av_R_equivalents 0.0518
_diffrn_reflns_limit_h_max 7
_diffrn_reflns_limit_h_min -7
_diffrn_reflns_limit_k_max 21
_diffrn_reflns_limit_k_min -21
_diffrn_reflns_limit_l_max 13
_diffrn_reflns_limit_l_min -13
_diffrn_reflns_number 14818
_diffrn_reflns_theta_full 28.28
_diffrn_reflns_theta_max 28.28
_diffrn_reflns_theta_min 3.76
_exptl_absorpt_coefficient_mu 19.4
_exptl_absorpt_correction_T_max 0.643
_exptl_absorpt_correction_T_min 0.215
_exptl_absorpt_correction_type multi-scan
_exptl_crystal_colour red
_exptl_crystal_density_diffrn 2.724
_exptl_crystal_density_method 'not measured'
_exptl_crystal_description prism
_exptl_crystal_F_000 716
_exptl_crystal_size_max 0.14
_exptl_crystal_size_mid 0.08
_exptl_crystal_size_min 0.02
_refine_diff_density_max 1.565
_refine_diff_density_min -1.64
_refine_ls_extinction_coef 0.0054(3)
_refine_ls_extinction_expression Fc^*^=kFc[1+0.001xFc^2^\l^3^/sin(2\q)]^-1/4^
_refine_ls_extinction_method SHELXL
_refine_ls_goodness_of_fit_ref 1.154
_refine_ls_hydrogen_treatment constr
_refine_ls_matrix_type full
_refine_ls_number_parameters 96
_refine_ls_number_reflns 2391
_refine_ls_number_restraints 0
_refine_ls_restrained_S_all 1.154
_refine_ls_R_factor_gt 0.0408
_refine_ls_shift/su_max 0
_refine_ls_structure_factor_coef Fsqd
_refine_ls_weighting_details 'calc w=1/[\s^2^(Fo^2^)+(0.0150P)^2^+9.9088P] where P=(Fo^2^+2Fc^2^)/3'
_refine_ls_weighting_scheme calc
_refine_ls_wR_factor_ref 0.086
_reflns_number_gt 1913
_reflns_number_total 2391
_reflns_threshold_expression >2sigma(I)
_cod_data_source_file cm9016003_si_002.cif
_cod_data_source_block sad
_cod_original_sg_symbol_H-M 'P 21/c'
_cod_database_code 4001050

loop_
_symmetry_equiv_pos_as_xyz
'x, y, z'
'-x, y+1/2, -z+1/2'
'-x, -y, -z'
'x, -y-1/2, z-1/2'

loop_
_atom_site_label
_atom_site_type_symbol
_atom_site_fract_x
_atom_site_fract_y
_atom_site_fract_z
_atom_site_U_iso_or_equiv
_atom_site_adp_type
_atom_site_occupancy
_atom_site_calc_flag
_atom_site_refinement_flags
Br1 Br 0.5 0.5 0.5 0.0737(5) Uani 1 d S
Bi1 Bi 0 0.5 0.5 0.02788(14) Uani 1 d S
Br2 Br 0.06577(15) 0.42718(6) 0.75165(8) 0.0429(2) Uani 1 d .
Br3 Br 0.02126(18) 0.66087(6) 0.61080(9) 0.0481(3) Uani 1 d .
C1 C 0.4948(13) 0.5422(5) 0.9744(6) 0.0300(17) Uani 1 d .
N1 N 0.4825(12) 0.7019(4) 0.8853(7) 0.0391(16) Uani 1 d .
C2 C 0.629(2) 0.5677(7) 0.8874(10) 0.060(3) Uani 1 d .
H003 H 0.7272 0.5304 0.857 0.073 Uiso 1 calc R
C4 C 0.343(2) 0.6784(6) 0.9652(11) 0.056(3) Uani 1 d .
H004 H 0.2403 0.7163 0.99 0.067 Uiso 1 calc R
C5 C 0.346(2) 0.6010(6) 1.0112(10) 0.056(3) Uani 1 d .
H005 H 0.2484 0.5865 1.0685 0.067 Uiso 1 calc R
C6 C 0.474(2) 0.7880(7) 0.8379(11) 0.064(3) Uani 1 d .
H00A H 0.5952 0.7967 0.7885 0.095 Uiso 1 calc R
H00B H 0.4953 0.8248 0.9115 0.095 Uiso 1 calc R
H00C H 0.3256 0.7983 0.7828 0.095 Uiso 1 calc R
C3 C 0.620(2) 0.6476(7) 0.8444(11) 0.063(3) Uani 1 d .
H008 H 0.713 0.6638 0.7853 0.076 Uiso 1 calc R

loop_
_atom_site_aniso_label
_atom_site_aniso_U_11
_atom_site_aniso_U_22
_atom_site_aniso_U_33
_atom_site_aniso_U_23
_atom_site_aniso_U_13
_atom_site_aniso_U_12
Br1 0.0475(8) 0.0618(10) 0.1068(13) 0.0214(10) 0.0014(8) -0.0025(9)
Bi1 0.0235(2) 0.0322(2) 0.0288(2) -0.00207(18) 0.00713(13) -0.00120(19)
Br2 0.0409(5) 0.0560(6) 0.0324(4) 0.0037(4) 0.0085(3) 0.0042(4)
Br3 0.0569(6) 0.0413(5) 0.0504(5) -0.0136(4) 0.0207(4) -0.0144(4)
C1 0.031(4) 0.036(4) 0.023(4) -0.004(3) 0.007(3) 0.007(4)
N1 0.038(4) 0.033(4) 0.043(4) -0.001(3) 0.000(3) -0.002(3)
C2 0.074(7) 0.053(7) 0.066(6) 0.014(5) 0.043(6) 0.022(6)
C4 0.071(7) 0.031(5) 0.073(7) -0.010(5) 0.034(6) 0.005(5)
C5 0.076(7) 0.038(5) 0.065(6) 0.002(5) 0.040(6) 0.017(5)
C6 0.072(7) 0.045(6) 0.070(7) 0.008(5) 0.003(6) -0.012(6)
C3 0.070(7) 0.062(7) 0.069(7) 0.022(6) 0.040(6) 0.015(6)

loop_
_atom_type_symbol
_atom_type_description
_atom_type_scat_dispersion_real
_atom_type_scat_dispersion_imag
_atom_type_scat_source
C C 0.0033 0.0016 'International Tables Vol C Tables 4.2.6.8 and 6.1.1.4'
H H 0 0 'International Tables Vol C Tables 4.2.6.8 and 6.1.1.4'
N N 0.0061 0.0033 'International Tables Vol C Tables 4.2.6.8 and 6.1.1.4'
Br Br -0.2901 2.4595 'International Tables Vol C Tables 4.2.6.8 and 6.1.1.4'
Bi Bi -4.1077 10.2566 'International Tables Vol C Tables 4.2.6.8 and 6.1.1.4'

loop_
_geom_angle_atom_site_label_1
_geom_angle_atom_site_label_2
_geom_angle_atom_site_label_3
_geom_angle
_geom_angle_site_symmetry_1
_geom_angle_site_symmetry_3
Bi1 Br1 Bi1 180 1_655 .
Br2 Bi1 Br2 180 . 3_566
Br2 Bi1 Br3 88.65(3) . 3_566
Br2 Bi1 Br3 91.35(3) 3_566 3_566
Br2 Bi1 Br3 91.35(3) . .
Br2 Bi1 Br3 88.65(3) 3_566 .
Br3 Bi1 Br3 180 3_566 .
Br2 Bi1 Br1 87.92(3) . 1_455
Br2 Bi1 Br1 92.08(3) 3_566 1_455
Br3 Bi1 Br1 91.82(2) 3_566 1_455
Br3 Bi1 Br1 88.18(2) . 1_455
Br2 Bi1 Br1 92.08(3) . .
Br2 Bi1 Br1 87.92(3) 3_566 .
Br3 Bi1 Br1 88.18(2) 3_566 .
Br3 Bi1 Br1 91.82(2) . .
Br1 Bi1 Br1 180 1_455 .
C2 C1 C5 116.0(8) . .
C2 C1 C1 122.2(9) . 3_667
C5 C1 C1 121.9(9) . 3_667
C3 N1 C4 119.6(8) . .
C3 N1 C6 120.7(9) . .
C4 N1 C6 119.6(8) . .
C1 C2 C3 120.7(9) . .
C1 C2 H003 119.6 . .
C3 C2 H003 119.6 . .
N1 C4 C5 121.5(9) . .
N1 C4 H004 119.3 . .
C5 C4 H004 119.3 . .
C4 C5 C1 120.9(9) . .
C4 C5 H005 119.5 . .
C1 C5 H005 119.5 . .
N1 C6 H00A 109.5 . .
N1 C6 H00B 109.5 . .
H00A C6 H00B 109.5 . .
N1 C6 H00C 109.5 . .
H00A C6 H00C 109.5 . .
H00B C6 H00C 109.5 . .
N1 C3 C2 121.2(9) . .
N1 C3 H008 119.4 . .
C2 C3 H008 119.4 . .

loop_
_geom_bond_atom_site_label_1
_geom_bond_atom_site_label_2
_geom_bond_distance
_geom_bond_site_symmetry_2
Br1 Bi1 2.9256(6) 1_655
Br1 Bi1 2.9256(6) .
Bi1 Br2 2.8259(10) .
Bi1 Br2 2.8259(10) 3_566
Bi1 Br3 2.8493(10) 3_566
Bi1 Br3 2.8493(10) .
Bi1 Br1 2.9256(6) 1_455
C1 C2 1.366(12) .
C1 C5 1.391(11) .
C1 C1 1.469(16) 3_667
N1 C3 1.317(12) .
N1 C4 1.323(12) .
N1 C6 1.481(12) .
C2 C3 1.371(14) .
C2 H003 0.93 .
C4 C5 1.345(13) .
C4 H004 0.93 .
C5 H005 0.93 .
C6 H00A 0.96 .
C6 H00B 0.96 .
C6 H00C 0.96 .
C3 H008 0.93 .
